data_4505741
loop_
_publ_author_name
'Jagadish, Bhumasamudram'
'Carducci, Michael D.'
'Bosshard, Christian'
'G\"unter, Peter'
'Margolis, Jason I.'
'Williams, Lawrence J.'
'Mash, Eugene A.'

_publ_section_title
;
 Organic Crystal Engineering with Piperazine-2,5-diones. 4. Crystal
 Packing of Piperazinediones Derived from
 2-Amino-7-cyano-4-methoxyindan-2-carboxylic Acid
;
_journal_issue 5
_journal_name_full 'Crystal Growth &amp; Design'
_journal_page_first 811
_journal_paper_doi 10.1021/cg0340751
_journal_volume 3
_journal_year 2003
_chemical_formula_moiety 'C24 H20 N4 O4, 3(C2 H6 O S)'
_chemical_formula_structural 'C30 H38 N4 O7 S3'
_chemical_formula_sum 'C30 H38 N4 O7 S3'
_chemical_formula_weight 662.82
_chemical_melting_point 333.62
_chemical_name_systematic
; 
(S,S)-Cyclo-bis(2-amino-4-methoxy-7-cyanoindan-2-carboxylic acid) 
;
_space_group_IT_number 5
_symmetry_cell_setting monoclinic
_symmetry_space_group_name_Hall 'C 2y'
_symmetry_space_group_name_H-M 'C 1 2 1'
_atom_sites_solution_hydrogens geom
_atom_sites_solution_primary direct
_atom_sites_solution_secondary difmap
_audit_creation_method SHELXL-97
_cell_angle_alpha 90.00
_cell_angle_beta 130.2420(10)
_cell_angle_gamma 90.00
_cell_formula_units_Z 2
_cell_length_a 16.4321(11)
_cell_length_b 10.3701(7)
_cell_length_c 12.2684(8)
_cell_measurement_reflns_used 6476
_cell_measurement_temperature 170(2)
_cell_measurement_theta_max 28.44
_cell_measurement_theta_min 2.48
_cell_volume 1595.78(19)
_computing_cell_refinement 'Bruker SMART'
_computing_data_collection 'Bruker SMART'
_computing_data_reduction 'Bruker SHELXTL'
_computing_molecular_graphics 'Bruker SHELXTL'
_computing_publication_material 'Bruker SHELXTL'
_computing_structure_refinement 'SHELXL-97 (Sheldrick, 1997)'
_computing_structure_solution 'SHELXS-97 (Sheldrick, 1990)'
_diffrn_ambient_temperature 170(2)
_diffrn_measured_fraction_theta_full 0.944
_diffrn_measured_fraction_theta_max 0.944
_diffrn_measurement_device_type 'CCD area detector'
_diffrn_measurement_method 'phi and omega scans'
_diffrn_measurement_specimen_support 'glass fiber'
_diffrn_radiation_monochromator graphite
_diffrn_radiation_source 'fine-focus sealed tube'
_diffrn_radiation_type MoK\a
_diffrn_radiation_wavelength 0.71073
_diffrn_reflns_av_R_equivalents 0.0260
_diffrn_reflns_av_sigmaI/netI 0.0395
_diffrn_reflns_limit_h_max 21
_diffrn_reflns_limit_h_min -21
_diffrn_reflns_limit_k_max 13
_diffrn_reflns_limit_k_min -13
_diffrn_reflns_limit_l_max 16
_diffrn_reflns_limit_l_min -15
_diffrn_reflns_number 9531
_diffrn_reflns_theta_full 28.48
_diffrn_reflns_theta_max 28.48
_diffrn_reflns_theta_min 2.17
_diffrn_standards_decay_% -0.16
_diffrn_standards_interval_count 1818
_diffrn_standards_number 71
_exptl_absorpt_coefficient_mu 0.285
_exptl_absorpt_correction_type none
_exptl_crystal_colour colorless
_exptl_crystal_density_diffrn 1.379
_exptl_crystal_density_method 'not measured'
_exptl_crystal_description 'irregular block'
_exptl_crystal_F_000 700
_exptl_crystal_size_max 0.22
_exptl_crystal_size_mid 0.15
_exptl_crystal_size_min 0.05
_refine_diff_density_max 0.238
_refine_diff_density_min -0.197
_refine_diff_density_rms 0.042
_refine_ls_abs_structure_details 'Flack H D (1983), Acta Cryst. A39, 876-881'
_refine_ls_abs_structure_Flack 0.04(6)
_refine_ls_extinction_method none
_refine_ls_goodness_of_fit_ref 0.965
_refine_ls_hydrogen_treatment mixed
_refine_ls_matrix_type full
_refine_ls_number_parameters 241
_refine_ls_number_reflns 3692
_refine_ls_number_restraints 1
_refine_ls_restrained_S_all 0.965
_refine_ls_R_factor_all 0.0406
_refine_ls_R_factor_gt 0.0339
_refine_ls_shift/su_max 0.001
_refine_ls_shift/su_mean 0.000
_refine_ls_structure_factor_coef Fsqd
_refine_ls_weighting_details 'calc w=1/[\s^2^(Fo^2^)+(0.0508P)^2^+0.0000P] where P=(Fo^2^+2Fc^2^)/3'
_refine_ls_weighting_scheme calc
_refine_ls_wR_factor_gt 0.0805
_refine_ls_wR_factor_ref 0.0836
_reflns_number_gt 3227
_reflns_number_total 3692
_reflns_threshold_expression >2sigma(I)
_cod_data_source_file cg0340751si20030502_082400.cif
_cod_data_source_block bj10s
_cod_depositor_comments
;
The following automatic conversions were performed:

'_symmetry_cell_setting' value 'Monoclinic' changed to 'monoclinic'
according to /home/saulius/struct/CIF-dictionaries/cif_core.dic
dictionary named 'cif_core.dic' version 2.4.1 from 2010-06-29.

Automatic conversion script
Id: cif_fix_values 1715 2011-07-08 13:25:40Z adriana 

The following automatic conversions were performed:
'_symmetry_space_group_number' data item was removed -- it should
have been renamed to '_space_group_IT_number' as specified in the
replacement file
'/home/antanas/src/cod-tools/trunk/data/replacement-values/replacement_tags.lst',
but the replacement data item was already present in the data block
and had the same value as the '_symmetry_space_group_number' data
item.

Automatic conversion script
Id: cif_correct_tags 4998 2017-03-02 13:24:31Z antanas 
;
_cod_original_cell_volume 1595.78(18)
_cod_original_sg_symbol_H-M C2
_cod_database_code 4505741

loop_
_symmetry_equiv_pos_as_xyz
'x, y, z'
'-x, y, -z'
'x+1/2, y+1/2, z'
'-x+1/2, y+1/2, -z'

loop_
_atom_site_label
_atom_site_type_symbol
_atom_site_fract_x
_atom_site_fract_y
_atom_site_fract_z
_atom_site_U_iso_or_equiv
_atom_site_adp_type
_atom_site_occupancy
_atom_site_symmetry_multiplicity
_atom_site_calc_flag
_atom_site_refinement_flags
_atom_site_disorder_group
N1_1 N 0.40207(12) 0.24779(15) 0.46578(15) 0.0244(3) Uani 1 1 d . .
H1A_1 H 0.3430(17) 0.237(2) 0.446(2) 0.029 Uiso 1 1 d . .
O1_1 O 0.47893(10) 0.21225(14) 0.69512(13) 0.0337(3) Uani 1 1 d . .
C1_1 C 0.48671(13) 0.23729(17) 0.60475(18) 0.0238(4) Uani 1 1 d . .
C2_1 C 0.40446(13) 0.26768(16) 0.35024(17) 0.0225(4) Uani 1 1 d . .
C3_1 C 0.37606(14) 0.41070(17) 0.29562(19) 0.0264(4) Uani 1 1 d . .
H3A_1 H 0.3866(2) 0.4697(9) 0.3694(11) 0.032 Uiso 1 1 calc R .
H3B_1 H 0.4216(7) 0.4424(5) 0.2724(4) 0.032 Uiso 1 1 calc R .
C4_1 C 0.26055(14) 0.40453(18) 0.16342(19) 0.0254(4) Uani 1 1 d . .
C5_1 C 0.19068(16) 0.50701(19) 0.08354(19) 0.0311(4) Uani 1 1 d . .
O51_1 O 0.23195(12) 0.62688(13) 0.13354(15) 0.0373(3) Uani 1 1 d . .
C51_1 C 0.1607(2) 0.7350(2) 0.0666(2) 0.0463(6) Uani 1 1 d . .
H51A_1 H 0.2029(6) 0.8172(12) 0.1057(15) 0.069 Uiso 1 1 calc R .
H51B_1 H 0.1103(12) 0.7321(9) 0.0865(16) 0.069 Uiso 1 1 calc R .
H51C_1 H 0.1190(12) 0.7314(10) -0.0392(16) 0.069 Uiso 1 1 calc R .
C6_1 C 0.08649(17) 0.4803(2) -0.0389(2) 0.0404(5) Uani 1 1 d . .
H6A_1 H 0.0441(14) 0.5405(19) -0.0877(16) 0.048 Uiso 1 1 calc R .
C7_1 C 0.05345(16) 0.3538(2) -0.0793(2) 0.0405(5) Uani 1 1 d . .
H7A_1 H -0.0199(19) 0.3361(5) -0.165(2) 0.049 Uiso 1 1 calc R .
C8_1 C 0.12216(15) 0.2521(2) -0.00119(19) 0.0315(4) Uani 1 1 d . .
C81_1 C 0.08980(15) 0.1170(2) -0.0430(2) 0.0340(5) Uani 1 1 d . .
N81_1 N 0.06952(15) 0.0165(2) -0.0702(2) 0.0482(5) Uani 1 1 d . .
C9_1 C 0.22707(14) 0.27897(17) 0.12221(18) 0.0250(4) Uani 1 1 d . .
C10_1 C 0.31472(13) 0.18473(18) 0.22018(17) 0.0253(4) Uani 1 1 d . .
H10A_1 H 0.3395(4) 0.1444(7) 0.1738(7) 0.030 Uiso 1 1 calc R .
H10B_1 H 0.2908(4) 0.1170(11) 0.2498(5) 0.030 Uiso 1 1 calc R .
S20_2 S -0.52692(9) -0.11820(12) -0.51321(17) 0.0475(3) Uani 0.50 1 d P .
O20A_2 O -0.5680(18) -0.028(2) -0.538(4) 0.124(9) Uani 0.25 1 d P 1
C20A_2 C -0.5383(9) -0.1857(10) -0.6500(9) 0.105(4) Uani 0.50 1 d P 1
H20A_2 H -0.5675 -0.1175 -0.7219 0.158 Uiso 0.50 1 calc PR 1
H20B_2 H -0.5966 -0.2398 -0.6733 0.158 Uiso 0.50 1 calc PR 1
H20C_2 H -0.4886 -0.2386 -0.6493 0.158 Uiso 0.50 1 calc PR 1
O20B_2 O -0.5431(16) -0.0189(9) -0.527(3) 0.072(4) Uani 0.25 1 d P 2
C20B_2 C -0.5389(9) -0.2508(9) -0.6082(10) 0.093(3) Uani 0.50 1 d P 2
H20D_2 H -0.5648 -0.2230 -0.7022 0.139 Uiso 0.50 1 calc PR 2
H20E_2 H -0.5895 -0.3121 -0.6202 0.139 Uiso 0.50 1 calc PR 2
H20F_2 H -0.4692 -0.2923 -0.5561 0.139 Uiso 0.50 1 calc PR 2
S30_3 S -0.17117(3) 0.05759(5) -0.41825(5) 0.03303(13) Uani 1 1 d . .
O30_3 O -0.19574(11) 0.18346(14) -0.38308(16) 0.0391(4) Uani 1 1 d . .
C30_3 C -0.28622(18) 0.0174(2) -0.5968(2) 0.0444(5) Uani 1 1 d . .
H30B_3 H -0.2900(8) 0.0746(14) -0.6647(10) 0.067 Uiso 1 1 calc R .
H30C_3 H -0.3511(10) 0.0290(16) -0.6080(6) 0.067 Uiso 1 1 calc R .
H30D_3 H -0.2813(7) -0.0735(14) -0.6167(7) 0.067 Uiso 1 1 calc R .
C31_3 C -0.18344(17) -0.0661(2) -0.3297(2) 0.0392(5) Uani 1 1 d . .
H31A_3 H -0.1281(11) -0.0513(8) -0.2205(16) 0.059 Uiso 1 1 calc R .
H31B_3 H -0.1699(12) -0.1547(13) -0.3541(13) 0.059 Uiso 1 1 calc R .
H31C_3 H -0.2594(12) -0.0643(9) -0.3627(13) 0.059 Uiso 1 1 calc R .

loop_
_atom_site_aniso_label
_atom_site_aniso_U_11
_atom_site_aniso_U_22
_atom_site_aniso_U_33
_atom_site_aniso_U_23
_atom_site_aniso_U_13
_atom_site_aniso_U_12
N1_1 0.0182(7) 0.0263(8) 0.0235(7) 0.0007(6) 0.0112(6) -0.0009(6)
O1_1 0.0300(7) 0.0431(8) 0.0253(7) 0.0024(6) 0.0167(6) -0.0027(6)
C1_1 0.0236(8) 0.0198(8) 0.0225(8) -0.0023(7) 0.0123(7) -0.0028(7)
C2_1 0.0216(8) 0.0195(9) 0.0192(8) 0.0006(6) 0.0099(7) -0.0011(7)
C3_1 0.0246(8) 0.0221(9) 0.0255(9) 0.0026(7) 0.0130(8) 0.0006(7)
C4_1 0.0250(8) 0.0288(10) 0.0211(8) 0.0020(7) 0.0143(7) 0.0038(7)
C5_1 0.0374(11) 0.0284(10) 0.0276(10) 0.0042(8) 0.0209(9) 0.0070(8)
O51_1 0.0401(8) 0.0250(7) 0.0365(8) 0.0075(6) 0.0201(7) 0.0093(6)
C51_1 0.0598(15) 0.0312(11) 0.0367(11) 0.0060(9) 0.0261(11) 0.0196(10)
C6_1 0.0338(10) 0.0424(12) 0.0284(10) 0.0096(9) 0.0127(9) 0.0157(10)
C7_1 0.0252(10) 0.0453(13) 0.0295(11) -0.0014(9) 0.0080(9) 0.0030(9)
C8_1 0.0262(9) 0.0365(11) 0.0230(9) -0.0021(8) 0.0120(8) 0.0005(8)
C81_1 0.0176(9) 0.0460(13) 0.0210(9) -0.0002(9) 0.0047(7) 0.0000(9)
N81_1 0.0347(10) 0.0515(13) 0.0383(10) -0.0036(9) 0.0145(9) 0.0021(9)
C9_1 0.0215(8) 0.0295(9) 0.0197(8) 0.0018(7) 0.0115(7) 0.0028(7)
C10_1 0.0233(8) 0.0232(9) 0.0202(8) -0.0008(7) 0.0099(7) -0.0002(7)
S20_2 0.0332(9) 0.0416(7) 0.0654(9) -0.0034(6) 0.0308(9) 0.0017(5)
O20A_2 0.042(9) 0.119(15) 0.172(16) 0.047(12) 0.051(9) 0.054(9)
C20A_2 0.133(8) 0.118(9) 0.057(4) 0.020(5) 0.058(5) 0.055(7)
O20B_2 0.049(10) 0.003(4) 0.135(12) 0.007(4) 0.046(10) 0.009(3)
C20B_2 0.133(8) 0.073(5) 0.084(6) -0.035(5) 0.075(6) -0.030(6)
S30_3 0.0274(2) 0.0343(3) 0.0397(3) 0.0024(2) 0.0227(2) 0.0036(2)
O30_3 0.0327(7) 0.0319(8) 0.0455(8) -0.0048(7) 0.0219(7) -0.0002(6)
C30_3 0.0460(12) 0.0439(13) 0.0347(11) -0.0005(9) 0.0221(10) 0.0108(10)
C31_3 0.0392(11) 0.0333(11) 0.0429(12) 0.0034(9) 0.0256(10) -0.0004(9)

loop_
_atom_type_symbol
_atom_type_description
_atom_type_scat_dispersion_real
_atom_type_scat_dispersion_imag
_atom_type_scat_source
C C 0.0033 0.0016 'International Tables Vol C Tables 4.2.6.8 and 6.1.1.4'
H H 0.0000 0.0000 'International Tables Vol C Tables 4.2.6.8 and 6.1.1.4'
N N 0.0061 0.0033 'International Tables Vol C Tables 4.2.6.8 and 6.1.1.4'
O O 0.0106 0.0060 'International Tables Vol C Tables 4.2.6.8 and 6.1.1.4'
S S 0.1246 0.1234 'International Tables Vol C Tables 4.2.6.8 and 6.1.1.4'

loop_
_geom_angle_atom_site_label_1
_geom_angle_atom_site_label_2
_geom_angle_atom_site_label_3
_geom_angle
_geom_angle_site_symmetry_1
_geom_angle_site_symmetry_3
C1_1 N1_1 C2_1 126.29(15) . .
C1_1 N1_1 H1A_1 114.6(14) . .
C2_1 N1_1 H1A_1 119.0(14) . .
O1_1 C1_1 N1_1 122.76(17) . .
O1_1 C1_1 C2_1 120.02(15) . 2_656
N1_1 C1_1 C2_1 117.07(15) . 2_656
N1_1 C2_1 C1_1 112.37(14) . 2_656
N1_1 C2_1 C10_1 108.42(14) . .
C1_1 C2_1 C10_1 111.71(14) 2_656 .
N1_1 C2_1 C3_1 111.20(15) . .
C1_1 C2_1 C3_1 107.79(14) 2_656 .
C10_1 C2_1 C3_1 105.14(13) . .
C4_1 C3_1 C2_1 103.91(14) . .
C4_1 C3_1 H3A_1 111.0 . .
C2_1 C3_1 H3A_1 111.0 . .
C4_1 C3_1 H3B_1 111.0 . .
C2_1 C3_1 H3B_1 111.0 . .
H3A_1 C3_1 H3B_1 109.0 . .
C9_1 C4_1 C5_1 120.62(17) . .
C9_1 C4_1 C3_1 111.29(15) . .
C5_1 C4_1 C3_1 128.08(17) . .
O51_1 C5_1 C6_1 125.20(18) . .
O51_1 C5_1 C4_1 115.78(16) . .
C6_1 C5_1 C4_1 119.02(19) . .
C5_1 O51_1 C51_1 118.16(16) . .
O51_1 C51_1 H51A_1 109.5 . .
O51_1 C51_1 H51B_1 109.5 . .
H51A_1 C51_1 H51B_1 109.5 . .
O51_1 C51_1 H51C_1 109.5 . .
H51A_1 C51_1 H51C_1 109.5 . .
H51B_1 C51_1 H51C_1 109.5 . .
C7_1 C6_1 C5_1 120.0(2) . .
C7_1 C6_1 H6A_1 120.0 . .
C5_1 C6_1 H6A_1 120.0 . .
C8_1 C7_1 C6_1 121.32(19) . .
C8_1 C7_1 H7A_1 119.3 . .
C6_1 C7_1 H7A_1 119.3 . .
C7_1 C8_1 C9_1 118.73(19) . .
C7_1 C8_1 C81_1 122.48(18) . .
C9_1 C8_1 C81_1 118.79(18) . .
N81_1 C81_1 C8_1 177.5(2) . .
C4_1 C9_1 C8_1 120.33(17) . .
C4_1 C9_1 C10_1 111.97(15) . .
C8_1 C9_1 C10_1 127.68(17) . .
C9_1 C10_1 C2_1 104.21(14) . .
C9_1 C10_1 H10A_1 110.9 . .
C2_1 C10_1 H10A_1 110.9 . .
C9_1 C10_1 H10B_1 110.9 . .
C2_1 C10_1 H10B_1 110.9 . .
H10A_1 C10_1 H10B_1 108.9 . .
S20_2 S20_2 O20B_2 100.6(11) 2_454 .
S20_2 S20_2 O20A_2 119.5(12) 2_454 .
O20B_2 S20_2 O20A_2 19(2) . .
S20_2 S20_2 O20B_2 48.5(7) 2_454 2_454
O20B_2 S20_2 O20B_2 52.5(17) . 2_454
O20A_2 S20_2 O20B_2 71.2(8) . 2_454
S20_2 S20_2 O20A_2 36.9(8) 2_454 2_454
O20B_2 S20_2 O20A_2 64.0(10) . 2_454
O20A_2 S20_2 O20A_2 82.8(19) . 2_454
O20B_2 S20_2 O20A_2 11.6(14) 2_454 2_454
S20_2 S20_2 C20A_2 79.2(5) 2_454 2_454
O20B_2 S20_2 C20A_2 119.6(14) . 2_454
O20A_2 S20_2 C20A_2 120(2) . 2_454
O20B_2 S20_2 C20A_2 98.2(10) 2_454 2_454
O20A_2 S20_2 C20A_2 93.8(13) 2_454 2_454
S20_2 S20_2 C20B_2 82.8(4) 2_454 .
O20B_2 S20_2 C20B_2 140.0(14) . .
O20A_2 S20_2 C20B_2 136.3(19) . .
O20B_2 S20_2 C20B_2 122.7(10) 2_454 .
O20A_2 S20_2 C20B_2 113.4(12) 2_454 .
C20A_2 S20_2 C20B_2 100.2(6) 2_454 .
S20_2 S20_2 C20B_2 73.7(4) 2_454 2_454
O20B_2 S20_2 C20B_2 147.3(14) . 2_454
O20A_2 S20_2 C20B_2 147(2) . 2_454
O20B_2 S20_2 C20B_2 111.2(8) 2_454 2_454
O20A_2 S20_2 C20B_2 102.5(11) 2_454 2_454
C20A_2 S20_2 C20B_2 28.1(4) 2_454 2_454
C20B_2 S20_2 C20B_2 72.2(7) . 2_454
S20_2 O20A_2 S20_2 23.7(6) . 2_454
S20_2 O20A_2 O20A_2 60.4(12) . 2_454
S20_2 O20A_2 O20A_2 36.8(8) 2_454 2_454
S20_2 C20A_2 H20A_2 109.5 2_454 .
S20_2 C20A_2 H20B_2 109.5 2_454 .
S20_2 C20A_2 H20C_2 109.5 2_454 .
S20_2 O20B_2 O20B_2 79.1(11) . 2_454
S20_2 O20B_2 S20_2 30.9(5) . 2_454
O20B_2 O20B_2 S20_2 48.5(7) 2_454 2_454
S20_2 C20B_2 H20D_2 109.5 . .
S20_2 C20B_2 H20E_2 109.5 . .
H20D_2 C20B_2 H20E_2 109.5 . .
S20_2 C20B_2 H20F_2 109.5 . .
H20D_2 C20B_2 H20F_2 109.5 . .
H20E_2 C20B_2 H20F_2 109.5 . .
O30_3 S30_3 C31_3 107.01(10) . .
O30_3 S30_3 C30_3 106.58(9) . .
C31_3 S30_3 C30_3 97.68(11) . .
S30_3 C30_3 H30B_3 109.5 . .
S30_3 C30_3 H30C_3 109.5 . .
H30B_3 C30_3 H30C_3 109.5 . .
S30_3 C30_3 H30D_3 109.5 . .
H30B_3 C30_3 H30D_3 109.5 . .
H30C_3 C30_3 H30D_3 109.5 . .
S30_3 C31_3 H31A_3 109.5 . .
S30_3 C31_3 H31B_3 109.5 . .
H31A_3 C31_3 H31B_3 109.5 . .
S30_3 C31_3 H31C_3 109.5 . .
H31A_3 C31_3 H31C_3 109.5 . .
H31B_3 C31_3 H31C_3 109.5 . .

loop_
_geom_bond_atom_site_label_1
_geom_bond_atom_site_label_2
_geom_bond_distance
_geom_bond_site_symmetry_2
N1_1 C1_1 1.338(2) .
N1_1 C2_1 1.458(2) .
N1_1 H1A_1 0.84(2) .
O1_1 C1_1 1.223(2) .
C1_1 C2_1 1.525(2) 2_656
C2_1 C1_1 1.525(2) 2_656
C2_1 C10_1 1.556(2) .
C2_1 C3_1 1.569(2) .
C3_1 C4_1 1.503(2) .
C3_1 H3A_1 1.0113 .
C3_1 H3B_1 1.0113 .
C4_1 C9_1 1.376(3) .
C4_1 C5_1 1.398(2) .
C5_1 O51_1 1.358(2) .
C5_1 C6_1 1.393(3) .
O51_1 C51_1 1.435(2) .
C51_1 H51A_1 1.0037 .
C51_1 H51B_1 1.0037 .
C51_1 H51C_1 1.0037 .
C6_1 C7_1 1.383(3) .
C6_1 H6A_1 0.8336 .
C7_1 C8_1 1.381(3) .
C7_1 H7A_1 0.9764 .
C8_1 C9_1 1.403(2) .
C8_1 C81_1 1.468(3) .
C81_1 N81_1 1.080(3) .
C9_1 C10_1 1.496(2) .
C10_1 H10A_1 0.9810 .
C10_1 H10B_1 0.9810 .
S20_2 S20_2 0.719(2) 2_454
S20_2 O20B_2 1.050(11) .
S20_2 O20A_2 1.08(2) .
S20_2 O20B_2 1.377(15) 2_454
S20_2 O20A_2 1.56(2) 2_454
S20_2 C20A_2 1.696(9) 2_454
S20_2 C20B_2 1.729(8) .
S20_2 C20B_2 1.788(8) 2_454
O20A_2 S20_2 1.56(2) 2_454
O20A_2 O20A_2 1.78(5) 2_454
C20A_2 S20_2 1.696(9) 2_454
C20A_2 H20A_2 0.9800 .
C20A_2 H20B_2 0.9800 .
C20A_2 H20C_2 0.9800 .
O20B_2 O20B_2 1.11(4) 2_454
O20B_2 S20_2 1.377(15) 2_454
C20B_2 H20D_2 0.9800 .
C20B_2 H20E_2 0.9800 .
C20B_2 H20F_2 0.9800 .
S30_3 O30_3 1.5094(15) .
S30_3 C31_3 1.775(2) .
S30_3 C30_3 1.788(2) .
C30_3 H30B_3 0.9908 .
C30_3 H30C_3 0.9908 .
C30_3 H30D_3 0.9908 .
C31_3 H31A_3 1.0347 .
C31_3 H31B_3 1.0347 .
C31_3 H31C_3 1.0347 .

loop_
_geom_hbond_atom_site_label_D
_geom_hbond_atom_site_label_H
_geom_hbond_atom_site_label_A
_geom_hbond_distance_DH
_geom_hbond_distance_HA
_geom_hbond_distance_DA
_geom_hbond_angle_DHA
_geom_hbond_site_symmetry_A
N1_1 H1A_1 O30_3 0.84(2) 2.09(2) 2.920(2) 171(2) 2

loop_
_geom_torsion_atom_site_label_1
_geom_torsion_atom_site_label_2
_geom_torsion_atom_site_label_3
_geom_torsion_atom_site_label_4
_geom_torsion
_geom_torsion_site_symmetry_1
_geom_torsion_site_symmetry_4
C2_1 N1_1 C1_1 O1_1 -175.09(17) . .
C2_1 N1_1 C1_1 C2_1 9.3(2) . 2_656
C1_1 N1_1 C2_1 C1_1 16.7(2) . 2_656
C1_1 N1_1 C2_1 C10_1 140.65(17) . .
C1_1 N1_1 C2_1 C3_1 -104.23(19) . .
N1_1 C2_1 C3_1 C4_1 -99.40(16) . .
C1_1 C2_1 C3_1 C4_1 137.03(14) 2_656 .
C10_1 C2_1 C3_1 C4_1 17.74(18) . .
C2_1 C3_1 C4_1 C9_1 -11.4(2) . .
C2_1 C3_1 C4_1 C5_1 170.04(17) . .
C9_1 C4_1 C5_1 O51_1 -179.89(18) . .
C3_1 C4_1 C5_1 O51_1 -1.5(3) . .
C9_1 C4_1 C5_1 C6_1 -0.2(3) . .
C3_1 C4_1 C5_1 C6_1 178.26(18) . .
C6_1 C5_1 O51_1 C51_1 8.0(3) . .
C4_1 C5_1 O51_1 C51_1 -172.28(18) . .
O51_1 C5_1 C6_1 C7_1 -180.0(2) . .
C4_1 C5_1 C6_1 C7_1 0.3(3) . .
C5_1 C6_1 C7_1 C8_1 -0.6(3) . .
C6_1 C7_1 C8_1 C9_1 0.7(3) . .
C6_1 C7_1 C8_1 C81_1 -178.9(2) . .
C7_1 C8_1 C81_1 N81_1 172(7) . .
C9_1 C8_1 C81_1 N81_1 -7(7) . .
C5_1 C4_1 C9_1 C8_1 0.2(3) . .
C3_1 C4_1 C9_1 C8_1 -178.41(17) . .
C5_1 C4_1 C9_1 C10_1 178.64(16) . .
C3_1 C4_1 C9_1 C10_1 0.0(2) . .
C7_1 C8_1 C9_1 C4_1 -0.5(3) . .
C81_1 C8_1 C9_1 C4_1 179.06(19) . .
C7_1 C8_1 C9_1 C10_1 -178.61(19) . .
C81_1 C8_1 C9_1 C10_1 0.9(3) . .
C4_1 C9_1 C10_1 C2_1 11.6(2) . .
C8_1 C9_1 C10_1 C2_1 -170.19(18) . .
N1_1 C2_1 C10_1 C9_1 101.25(15) . .
C1_1 C2_1 C10_1 C9_1 -134.40(15) 2_656 .
C3_1 C2_1 C10_1 C9_1 -17.76(18) . .
O20B_2 S20_2 O20A_2 S20_2 -1(11) . 2_454
O20B_2 S20_2 O20A_2 S20_2 5.5(12) 2_454 2_454
O20A_2 S20_2 O20A_2 S20_2 4(3) 2_454 2_454
C20A_2 S20_2 O20A_2 S20_2 94.3(14) 2_454 2_454
C20B_2 S20_2 O20A_2 S20_2 -113(3) . 2_454
C20B_2 S20_2 O20A_2 S20_2 106(3) 2_454 2_454
S20_2 S20_2 O20A_2 O20A_2 -4(3) 2_454 2_454
O20B_2 S20_2 O20A_2 O20A_2 -5(8) . 2_454
O20B_2 S20_2 O20A_2 O20A_2 1(2) 2_454 2_454
C20A_2 S20_2 O20A_2 O20A_2 90(2) 2_454 2_454
C20B_2 S20_2 O20A_2 O20A_2 -116.5(13) . 2_454
C20B_2 S20_2 O20A_2 O20A_2 102(2) 2_454 2_454
S20_2 S20_2 O20B_2 O20B_2 -7(3) 2_454 2_454
O20A_2 S20_2 O20B_2 O20B_2 172(12) . 2_454
O20A_2 S20_2 O20B_2 O20B_2 -2(3) 2_454 2_454
C20A_2 S20_2 O20B_2 O20B_2 77(3) 2_454 2_454
C20B_2 S20_2 O20B_2 O20B_2 -98(2) . 2_454
C20B_2 S20_2 O20B_2 O20B_2 69(4) 2_454 2_454
O20A_2 S20_2 O20B_2 S20_2 179(10) . 2_454
O20B_2 S20_2 O20B_2 S20_2 7(3) 2_454 2_454
O20A_2 S20_2 O20B_2 S20_2 4.6(10) 2_454 2_454
C20A_2 S20_2 O20B_2 S20_2 83.5(8) 2_454 2_454
C20B_2 S20_2 O20B_2 S20_2 -91.4(15) . 2_454
C20B_2 S20_2 O20B_2 S20_2 76.2(19) 2_454 2_454
